data_1535463
loop_
_publ_author_name
'Boudeulle, M.'

_publ_section_title
;
 Beta poly-(sulfur nitride), (S N)x
;
_journal_name_full 'Crystal Structure Communications'
_journal_page_first 9
_journal_page_last 13
_journal_volume 4
_journal_year 1975
_chemical_formula_sum 'N S'
_chemical_name_systematic 'S N'
_space_group_IT_number 14
_symmetry_space_group_name_Hall '-P 2ybc'
_symmetry_space_group_name_H-M 'P 1 21/c 1'
_cell_angle_alpha 90
_cell_angle_beta 109.5
_cell_angle_gamma 90
_cell_formula_units_Z 4
_cell_length_a 4.12
_cell_length_b 4.43
_cell_length_c 7.64
_cell_volume 131.444
_citation_journal_id_ASTM CSCMCS
_cod_data_source_file Boudeulle_CSCMCS_1975_1946.cif
_cod_data_source_block N1S1
_cod_original_formula_sum 'N1 S1'
_cod_database_code 1535463

loop_
_symmetry_equiv_pos_as_xyz
x,y,z
-x,y+1/2,-z+1/2
-x,-y,-z
x,-y-1/2,z-1/2

loop_
_atom_site_label
_atom_site_type_symbol
_atom_site_fract_x
_atom_site_fract_y
_atom_site_fract_z
_atom_site_occupancy
_atom_site_U_iso_or_equiv
S1 S+3 0.31 0.397 0.168 1 0.0
N1 N-3 0.368 0.044 0.146 1 0.0
